data_4107990
loop_
_publ_author_name
'Haifeng Du'
'Baoguo Zhao'
'Yian Shi'

_publ_section_title
;
 Catalytic Asymmetric Allylic and Homoallylic Diamination of Terminal
 Olefins via Formal C-H Activation
;
_journal_name_full 'Journal of the American Chemical Society'
_journal_page_first 8590
_journal_page_last 8591
_journal_paper_doi 10.1021/ja8027394
_journal_volume 130
_journal_year 2008
_chemical_absolute_configuration rm
_chemical_formula_sum 'C29 H38 N O2 P'
_chemical_formula_weight 463.57
_chemical_name_systematic
;
 ?
;
_space_group_IT_number 19
_symmetry_cell_setting orthorhombic
_symmetry_space_group_name_Hall 'P 2ac 2ab'
_symmetry_space_group_name_H-M 'P 21 21 21'
_atom_sites_solution_hydrogens geom
_atom_sites_solution_primary direct
_atom_sites_solution_secondary difmap
_audit_creation_method 'Bruker SHELXTL'
_cell_angle_alpha 90.00
_cell_angle_beta 90.00
_cell_angle_gamma 90.00
_cell_formula_units_Z 4
_cell_length_a 9.6965(3)
_cell_length_b 15.3134(4)
_cell_length_c 17.2100(5)
_cell_measurement_reflns_used 9847
_cell_measurement_temperature 100(2)
_cell_measurement_theta_max 31.31
_cell_measurement_theta_min 2.37
_cell_volume 2555.45(13)
_computing_cell_refinement 'Bruker SMART'
_computing_data_collection 'Bruker SMART'
_computing_data_reduction 'Bruker SAINT'
_computing_molecular_graphics 'Bruker SHELXTL'
_computing_publication_material 'Bruker SHELXTL'
_computing_structure_refinement 'Bruker SHELXTL'
_computing_structure_solution 'Bruker SHELXTL'
_diffrn_ambient_temperature 100(2)
_diffrn_measured_fraction_theta_full 0.998
_diffrn_measured_fraction_theta_max 0.998
_diffrn_measurement_device_type 'Bruker Apex2 CCD area detector'
_diffrn_measurement_method 'phi and omega scans'
_diffrn_radiation_monochromator graphite
_diffrn_radiation_source 'fine-focus sealed tube'
_diffrn_radiation_type MoK\a
_diffrn_radiation_wavelength 0.71073
_diffrn_reflns_av_R_equivalents 0.0545
_diffrn_reflns_av_sigmaI/netI 0.0573
_diffrn_reflns_limit_h_max 14
_diffrn_reflns_limit_h_min -14
_diffrn_reflns_limit_k_max 14
_diffrn_reflns_limit_k_min -22
_diffrn_reflns_limit_l_max 25
_diffrn_reflns_limit_l_min -25
_diffrn_reflns_number 51669
_diffrn_reflns_theta_full 31.47
_diffrn_reflns_theta_max 31.47
_diffrn_reflns_theta_min 1.78
_exptl_absorpt_coefficient_mu 0.133
_exptl_absorpt_correction_T_max 0.9905
_exptl_absorpt_correction_T_min 0.9458
_exptl_absorpt_correction_type multi-scan
_exptl_absorpt_process_details 'SADABS, Sheldrick, 1997'
_exptl_crystal_colour colorless
_exptl_crystal_density_diffrn 1.205
_exptl_crystal_description plate
_exptl_crystal_F_000 1000
_exptl_crystal_size_max 0.42
_exptl_crystal_size_mid 0.14
_exptl_crystal_size_min 0.07
_refine_diff_density_max 0.338
_refine_diff_density_min -0.236
_refine_diff_density_rms 0.053
_refine_ls_abs_structure_details 'Flack H D (1983), Acta Cryst. A39, 876-881'
_refine_ls_abs_structure_Flack 0.01(8)
_refine_ls_goodness_of_fit_ref 0.702
_refine_ls_hydrogen_treatment constr
_refine_ls_matrix_type full
_refine_ls_number_parameters 299
_refine_ls_number_reflns 8470
_refine_ls_number_restraints 0
_refine_ls_restrained_S_all 0.702
_refine_ls_R_factor_all 0.0627
_refine_ls_R_factor_gt 0.0440
_refine_ls_shift/su_max 0.001
_refine_ls_shift/su_mean 0.000
_refine_ls_structure_factor_coef Fsqd
_refine_ls_weighting_details 'calc w=1/[\s^2^(Fo^2^)+(0.1358P)^2^+0.8518P] where P=(Fo^2^+2Fc^2^)/3'
_refine_ls_weighting_scheme calc
_refine_ls_wR_factor_gt 0.1203
_refine_ls_wR_factor_ref 0.1407
_reflns_number_gt 6824
_reflns_number_total 8470
_reflns_threshold_expression >2sigma(I)
_cod_data_source_file ja8027394-file003.cif
_cod_data_source_block ys178_0m
_cod_database_code 4107990

loop_
_symmetry_equiv_pos_as_xyz
'x, y, z'
'-x+1/2, -y, z+1/2'
'-x, y+1/2, -z+1/2'
'x+1/2, -y+1/2, -z'

loop_
_atom_site_label
_atom_site_type_symbol
_atom_site_fract_x
_atom_site_fract_y
_atom_site_fract_z
_atom_site_U_iso_or_equiv
_atom_site_adp_type
_atom_site_occupancy
_atom_site_symmetry_multiplicity
_atom_site_calc_flag
_atom_site_refinement_flags
P1 P 0.36828(4) 0.79355(3) 0.22384(3) 0.01495(10) Uani 1 1 d .
O1 O 0.20821(13) 0.77274(8) 0.19367(7) 0.0167(2) Uani 1 1 d .
O2 O 0.36076(13) 0.75059(7) 0.31250(7) 0.0160(2) Uani 1 1 d .
N1 N 0.47534(15) 0.72199(9) 0.18021(9) 0.0161(3) Uani 1 1 d .
C1 C 0.26108(17) 0.79085(11) 0.35921(9) 0.0146(3) Uani 1 1 d .
C2 C 0.30225(19) 0.85319(11) 0.41334(11) 0.0187(3) Uani 1 1 d .
H2A H 0.3966 0.8685 0.4190 0.022 Uiso 1 1 calc R
C3 C 0.2014(2) 0.89226(11) 0.45882(11) 0.0191(3) Uani 1 1 d .
H3A H 0.2284 0.9326 0.4979 0.023 Uiso 1 1 calc R
C4 C 0.0614(2) 0.87404(10) 0.44881(10) 0.0181(3) Uani 1 1 d .
C5 C -0.0441(2) 0.92036(13) 0.49915(12) 0.0278(4) Uani 1 1 d .
H5A H -0.0114 0.9804 0.5099 0.033 Uiso 1 1 calc R
H5B H -0.0514 0.8894 0.5495 0.033 Uiso 1 1 calc R
C6 C -0.1865(2) 0.92520(13) 0.46234(14) 0.0286(4) Uani 1 1 d .
H6A H -0.1849 0.9664 0.4180 0.034 Uiso 1 1 calc R
H6B H -0.2540 0.9470 0.5009 0.034 Uiso 1 1 calc R
C7 C -0.2298(2) 0.83454(12) 0.43406(12) 0.0262(4) Uani 1 1 d .
H7A H -0.2300 0.7932 0.4783 0.031 Uiso 1 1 calc R
H7B H -0.3245 0.8372 0.4126 0.031 Uiso 1 1 calc R
C8 C -0.13059(18) 0.80255(11) 0.37176(11) 0.0195(3) Uani 1 1 d .
H8A H -0.1497 0.7401 0.3614 0.023 Uiso 1 1 calc R
H8B H -0.1487 0.8352 0.3232 0.023 Uiso 1 1 calc R
C9 C 0.02091(18) 0.81246(10) 0.39257(10) 0.0160(3) Uani 1 1 d .
C10 C 0.12331(18) 0.76699(10) 0.35002(9) 0.0142(3) Uani 1 1 d .
C11 C 0.08823(17) 0.69499(10) 0.29458(10) 0.0140(3) Uani 1 1 d .
C12 C 0.02342(17) 0.61713(10) 0.31970(10) 0.0141(3) Uani 1 1 d .
C13 C -0.00022(19) 0.60149(11) 0.40546(10) 0.0169(3) Uani 1 1 d .
H13A H -0.0859 0.6315 0.4217 0.020 Uiso 1 1 calc R
H13B H 0.0772 0.6270 0.4353 0.020 Uiso 1 1 calc R
C14 C -0.0121(2) 0.50437(11) 0.42463(10) 0.0191(3) Uani 1 1 d .
H14A H 0.0778 0.4754 0.4157 0.023 Uiso 1 1 calc R
H14B H -0.0369 0.4970 0.4800 0.023 Uiso 1 1 calc R
C15 C -0.1221(2) 0.46222(11) 0.37353(10) 0.0196(3) Uani 1 1 d .
H15A H -0.2110 0.4930 0.3806 0.024 Uiso 1 1 calc R
H15B H -0.1349 0.4005 0.3889 0.024 Uiso 1 1 calc R
C16 C -0.0781(2) 0.46699(11) 0.28818(11) 0.0208(3) Uani 1 1 d .
H16A H -0.0110 0.4196 0.2778 0.025 Uiso 1 1 calc R
H16B H -0.1599 0.4565 0.2551 0.025 Uiso 1 1 calc R
C17 C -0.01360(17) 0.55345(10) 0.26513(10) 0.0156(3) Uani 1 1 d .
C18 C 0.01393(18) 0.56820(11) 0.18644(10) 0.0183(3) Uani 1 1 d .
H18A H -0.0179 0.5273 0.1490 0.022 Uiso 1 1 calc R
C19 C 0.08672(18) 0.64118(12) 0.16184(10) 0.0178(3) Uani 1 1 d .
H19A H 0.1081 0.6491 0.1084 0.021 Uiso 1 1 calc R
C20 C 0.12797(16) 0.70266(10) 0.21683(9) 0.0147(3) Uani 1 1 d .
C21 C 0.5620(2) 0.76923(12) 0.11952(12) 0.0227(4) Uani 1 1 d .
C22 C 0.6172(2) 0.70475(14) 0.05890(12) 0.0279(4) Uani 1 1 d .
H22A H 0.5394 0.6839 0.0266 0.034 Uiso 1 1 calc R
H22B H 0.6826 0.7357 0.0243 0.034 Uiso 1 1 calc R
C23 C 0.6897(2) 0.62639(14) 0.09443(13) 0.0276(4) Uani 1 1 d .
H23A H 0.7243 0.5873 0.0530 0.033 Uiso 1 1 calc R
H23B H 0.7690 0.6458 0.1263 0.033 Uiso 1 1 calc R
C24 C 0.5855(2) 0.57879(12) 0.14467(12) 0.0246(4) Uani 1 1 d .
H24A H 0.6308 0.5269 0.1677 0.030 Uiso 1 1 calc R
H24B H 0.5097 0.5577 0.1110 0.030 Uiso 1 1 calc R
C25 C 0.52291(19) 0.63411(11) 0.21100(11) 0.0194(3) Uani 1 1 d .
C26 C 0.6292(2) 0.64514(13) 0.27616(12) 0.0247(4) Uani 1 1 d .
H26A H 0.5892 0.6802 0.3181 0.037 Uiso 1 1 calc R
H26B H 0.7112 0.6746 0.2557 0.037 Uiso 1 1 calc R
H26C H 0.6551 0.5876 0.2964 0.037 Uiso 1 1 calc R
C27 C 0.4018(2) 0.57958(11) 0.24232(13) 0.0250(4) Uani 1 1 d .
H27A H 0.3566 0.6113 0.2847 0.037 Uiso 1 1 calc R
H27B H 0.4364 0.5236 0.2617 0.037 Uiso 1 1 calc R
H27C H 0.3353 0.5691 0.2005 0.037 Uiso 1 1 calc R
C28 C 0.6820(2) 0.82015(15) 0.15673(15) 0.0336(5) Uani 1 1 d .
H28A H 0.7402 0.7799 0.1864 0.050 Uiso 1 1 calc R
H28B H 0.6450 0.8650 0.1916 0.050 Uiso 1 1 calc R
H28C H 0.7370 0.8480 0.1159 0.050 Uiso 1 1 calc R
C29 C 0.4723(3) 0.83451(15) 0.07327(13) 0.0344(5) Uani 1 1 d .
H29A H 0.4339 0.8782 0.1088 0.052 Uiso 1 1 calc R
H29B H 0.3969 0.8030 0.0476 0.052 Uiso 1 1 calc R
H29C H 0.5291 0.8637 0.0340 0.052 Uiso 1 1 calc R

loop_
_atom_site_aniso_label
_atom_site_aniso_U_11
_atom_site_aniso_U_22
_atom_site_aniso_U_33
_atom_site_aniso_U_23
_atom_site_aniso_U_13
_atom_site_aniso_U_12
P1 0.01399(18) 0.01344(16) 0.01743(19) 0.00035(15) 0.00192(16) 0.00092(15)
O1 0.0144(5) 0.0186(5) 0.0172(6) 0.0052(4) 0.0004(5) 0.0008(4)
O2 0.0136(5) 0.0177(5) 0.0167(5) 0.0002(4) 0.0002(5) 0.0019(5)
N1 0.0147(6) 0.0153(6) 0.0182(7) -0.0013(5) 0.0016(5) 0.0025(5)
C1 0.0150(7) 0.0142(6) 0.0146(7) 0.0011(6) 0.0018(6) 0.0014(6)
C2 0.0197(8) 0.0168(7) 0.0194(8) -0.0005(6) -0.0021(7) -0.0038(6)
C3 0.0271(9) 0.0141(6) 0.0162(8) -0.0027(6) -0.0015(7) -0.0027(6)
C4 0.0242(9) 0.0132(6) 0.0170(8) -0.0024(6) 0.0032(7) 0.0002(6)
C5 0.0348(11) 0.0221(8) 0.0266(10) -0.0096(8) 0.0104(8) 0.0007(8)
C6 0.0256(9) 0.0206(8) 0.0395(12) -0.0040(8) 0.0133(9) 0.0016(7)
C7 0.0261(10) 0.0219(8) 0.0307(10) -0.0024(8) 0.0106(8) 0.0004(7)
C8 0.0149(7) 0.0208(7) 0.0229(8) -0.0012(6) 0.0023(7) 0.0037(7)
C9 0.0174(7) 0.0143(6) 0.0162(7) 0.0006(6) 0.0022(6) 0.0002(6)
C10 0.0165(7) 0.0119(6) 0.0143(7) -0.0004(5) -0.0002(6) -0.0004(6)
C11 0.0129(6) 0.0137(6) 0.0154(7) -0.0016(5) -0.0001(5) 0.0003(5)
C12 0.0127(7) 0.0156(6) 0.0140(7) -0.0032(6) -0.0010(6) 0.0002(5)
C13 0.0216(8) 0.0145(6) 0.0145(7) -0.0012(6) -0.0004(6) -0.0031(6)
C14 0.0233(9) 0.0157(6) 0.0184(8) 0.0008(6) -0.0028(7) -0.0026(6)
C15 0.0226(8) 0.0151(6) 0.0212(8) -0.0011(6) -0.0007(7) -0.0043(6)
C16 0.0230(8) 0.0167(7) 0.0227(9) -0.0046(7) -0.0007(7) -0.0047(6)
C17 0.0144(7) 0.0152(6) 0.0173(8) -0.0037(6) -0.0028(6) 0.0000(6)
C18 0.0166(7) 0.0212(7) 0.0171(8) -0.0053(6) -0.0019(6) 0.0009(6)
C19 0.0173(7) 0.0229(7) 0.0134(7) -0.0021(6) -0.0003(6) 0.0009(6)
C20 0.0133(6) 0.0154(6) 0.0152(7) 0.0016(6) -0.0007(6) 0.0017(6)
C21 0.0215(9) 0.0233(8) 0.0234(9) 0.0028(7) 0.0088(7) 0.0027(7)
C22 0.0270(10) 0.0330(9) 0.0238(9) -0.0012(8) 0.0087(8) 0.0078(9)
C23 0.0232(9) 0.0320(10) 0.0277(10) -0.0084(8) 0.0030(8) 0.0085(8)
C24 0.0257(9) 0.0223(8) 0.0260(10) -0.0050(7) -0.0009(8) 0.0069(7)
C25 0.0177(7) 0.0168(6) 0.0237(9) -0.0008(6) -0.0031(7) 0.0050(6)
C26 0.0212(8) 0.0288(8) 0.0239(9) -0.0010(7) -0.0056(8) 0.0065(7)
C27 0.0256(9) 0.0149(7) 0.0345(11) 0.0028(7) 0.0000(8) 0.0014(6)
C28 0.0254(10) 0.0296(10) 0.0460(13) -0.0053(9) 0.0134(9) -0.0087(8)
C29 0.0445(13) 0.0340(10) 0.0248(10) 0.0110(9) 0.0147(9) 0.0145(10)

loop_
_atom_type_symbol
_atom_type_description
_atom_type_scat_dispersion_real
_atom_type_scat_dispersion_imag
_atom_type_scat_source
C C 0.0033 0.0016 'International Tables Vol C Tables 4.2.6.8 and 6.1.1.4'
H H 0.0000 0.0000 'International Tables Vol C Tables 4.2.6.8 and 6.1.1.4'
N N 0.0061 0.0033 'International Tables Vol C Tables 4.2.6.8 and 6.1.1.4'
O O 0.0106 0.0060 'International Tables Vol C Tables 4.2.6.8 and 6.1.1.4'
P P 0.1023 0.0942 'International Tables Vol C Tables 4.2.6.8 and 6.1.1.4'

loop_
_geom_angle_atom_site_label_1
_geom_angle_atom_site_label_2
_geom_angle_atom_site_label_3
_geom_angle
O2 P1 O1 99.75(6)
O2 P1 N1 100.28(7)
O1 P1 N1 108.07(7)
C20 O1 P1 125.57(10)
C1 O2 P1 112.51(10)
C25 N1 C21 119.51(14)
C25 N1 P1 127.43(12)
C21 N1 P1 109.66(11)
C2 C1 C10 122.04(15)
C2 C1 O2 119.22(15)
C10 C1 O2 118.75(14)
C3 C2 C1 118.08(17)
C2 C3 C4 121.95(16)
C3 C4 C9 119.35(16)
C3 C4 C5 119.47(16)
C9 C4 C5 121.17(17)
C4 C5 C6 113.42(16)
C5 C6 C7 109.73(17)
C8 C7 C6 110.04(16)
C9 C8 C7 114.40(16)
C4 C9 C10 119.28(16)
C4 C9 C8 119.93(15)
C10 C9 C8 120.44(15)
C1 C10 C9 118.96(15)
C1 C10 C11 118.88(15)
C9 C10 C11 122.15(15)
C20 C11 C12 119.06(14)
C20 C11 C10 119.05(14)
C12 C11 C10 121.77(14)
C17 C12 C11 119.70(15)
C17 C12 C13 120.34(14)
C11 C12 C13 119.92(14)
C12 C13 C14 112.10(14)
C15 C14 C13 109.87(15)
C14 C15 C16 109.74(15)
C17 C16 C15 114.03(14)
C18 C17 C12 119.20(15)
C18 C17 C16 118.21(15)
C12 C17 C16 122.54(15)
C19 C18 C17 121.49(16)
C18 C19 C20 118.87(16)
O1 C20 C19 119.31(15)
O1 C20 C11 119.73(14)
C19 C20 C11 120.95(15)
N1 C21 C22 110.70(15)
N1 C21 C28 111.85(17)
C22 C21 C28 110.22(17)
N1 C21 C29 110.45(16)
C22 C21 C29 105.22(16)
C28 C21 C29 108.17(18)
C23 C22 C21 113.35(17)
C24 C23 C22 107.53(16)
C23 C24 C25 114.80(16)
N1 C25 C26 111.23(14)
N1 C25 C27 111.81(14)
C26 C25 C27 108.47(16)
N1 C25 C24 110.32(15)
C26 C25 C24 109.67(15)
C27 C25 C24 105.14(15)

loop_
_geom_bond_atom_site_label_1
_geom_bond_atom_site_label_2
_geom_bond_distance
P1 O2 1.6632(13)
P1 O1 1.6675(13)
P1 N1 1.6859(15)
O1 C20 1.384(2)
O2 C1 1.400(2)
N1 C25 1.518(2)
N1 C21 1.523(2)
C1 C2 1.392(2)
C1 C10 1.394(2)
C2 C3 1.388(3)
C3 C4 1.396(3)
C4 C9 1.407(2)
C4 C5 1.517(3)
C5 C6 1.521(3)
C6 C7 1.530(3)
C7 C8 1.522(3)
C8 C9 1.520(3)
C9 C10 1.417(2)
C10 C11 1.497(2)
C11 C20 1.397(2)
C11 C12 1.415(2)
C12 C17 1.401(2)
C12 C13 1.513(2)
C13 C14 1.528(2)
C14 C15 1.526(2)
C15 C16 1.531(3)
C16 C17 1.517(2)
C17 C18 1.399(2)
C18 C19 1.388(3)
C19 C20 1.394(2)
C21 C22 1.533(3)
C21 C28 1.540(3)
C21 C29 1.546(3)
C22 C23 1.519(3)
C23 C24 1.516(3)
C24 C25 1.546(3)
C25 C26 1.532(3)
C25 C27 1.539(3)

loop_
_cod_related_entry_id
_cod_related_entry_database
_cod_related_entry_code
1 ChemSpider 28414644
